data_2230954
loop_
_publ_author_name
'Gholizadeh, Mostafa'
'Maleki, Behrooz'
'Pourayoubi, Mehrdad'
'Kia, Mehdi'
'Notash, Behrouz'

_publ_section_title
;
 1,1'-(Ethane-1,2-diyl)dipyridinium bis(iodate)
;
_journal_coeditor_code ZL2372
_journal_issue 7
_journal_name_full 'Acta Crystallographica Section E'
_journal_page_first o1614
_journal_page_last o1615
_journal_paper_doi 10.1107/S1600536811020927
_journal_volume 67
_journal_year 2011
_chemical_formula_iupac 'C12 H14 N2 2+ , 2I O3 -'
_chemical_formula_moiety 'C12 H14 N2 2+, 2(I O3 -)'
_chemical_formula_sum 'C12 H14 I2 N2 O6'
_chemical_formula_weight 536.05
_chemical_melting_point 435
_chemical_name_systematic
;
1,1'-(Ethane-1,2-diyl)dipyridinium bis(iodate)
;
_space_group_IT_number 14
_symmetry_cell_setting monoclinic
_symmetry_space_group_name_Hall '-P 2yn'
_symmetry_space_group_name_H-M 'P 1 21/n 1'
_atom_sites_solution_hydrogens geom
_atom_sites_solution_primary direct
_atom_sites_solution_secondary difmap
_audit_creation_method SHELXL97
_cell_angle_alpha 90.00
_cell_angle_beta 91.017(4)
_cell_angle_gamma 90.00
_cell_formula_units_Z 4
_cell_length_a 7.9357(4)
_cell_length_b 10.2310(4)
_cell_length_c 18.6041(9)
_cell_measurement_reflns_used 4032
_cell_measurement_temperature 298(2)
_cell_measurement_theta_max 29.17
_cell_measurement_theta_min 2.19
_cell_volume 1510.23(12)
_computing_cell_refinement 'X-AREA (Stoe & Cie, 2005)'
_computing_data_collection 'X-AREA (Stoe & Cie, 2005)'
_computing_data_reduction 'X-AREA (Stoe & Cie, 2005)'
_computing_molecular_graphics
;
ORTEP-3 for Windows (Farrugia, 1997) and Mercury (Macrae <i>et al.</i>,
2008)
;
_computing_publication_material 'WinGX (Farrugia, 1999)'
_computing_structure_refinement 'SHELXL97 (Sheldrick, 2008)'
_computing_structure_solution 'SHELXS97 (Sheldrick, 2008)'
_diffrn_ambient_temperature 298(2)
_diffrn_detector_area_resol_mean 0.15
_diffrn_measured_fraction_theta_full 0.991
_diffrn_measured_fraction_theta_max 0.991
_diffrn_measurement_device_type 'Stoe IPDS II'
_diffrn_measurement_method 'rotation method'
_diffrn_radiation_monochromator graphite
_diffrn_radiation_source 'fine-focus sealed tube'
_diffrn_radiation_type MoK\a
_diffrn_radiation_wavelength 0.71073
_diffrn_reflns_av_R_equivalents 0.0355
_diffrn_reflns_av_sigmaI/netI 0.0308
_diffrn_reflns_limit_h_max 10
_diffrn_reflns_limit_h_min -8
_diffrn_reflns_limit_k_max 14
_diffrn_reflns_limit_k_min -12
_diffrn_reflns_limit_l_max 25
_diffrn_reflns_limit_l_min -25
_diffrn_reflns_number 10467
_diffrn_reflns_theta_full 29.17
_diffrn_reflns_theta_max 29.17
_diffrn_reflns_theta_min 2.19
_exptl_absorpt_coefficient_mu 4.196
_exptl_absorpt_correction_T_max 0.379
_exptl_absorpt_correction_T_min 0.310
_exptl_absorpt_correction_type numerical
_exptl_absorpt_process_details
;[shape of crystal determined optically
(<i>X-RED</i> and <i>X-SHAPE</i>; Stoe & Cie, 2005)]
;
_exptl_crystal_colour yellow
_exptl_crystal_density_diffrn 2.358
_exptl_crystal_density_method 'not measured'
_exptl_crystal_description prism
_exptl_crystal_F_000 1016
_exptl_crystal_size_max 0.34
_exptl_crystal_size_mid 0.24
_exptl_crystal_size_min 0.23
_refine_diff_density_max 0.716
_refine_diff_density_min -0.737
_refine_ls_extinction_method none
_refine_ls_goodness_of_fit_ref 1.011
_refine_ls_hydrogen_treatment constr
_refine_ls_matrix_type full
_refine_ls_number_parameters 199
_refine_ls_number_reflns 4032
_refine_ls_number_restraints 0
_refine_ls_restrained_S_all 1.011
_refine_ls_R_factor_all 0.0435
_refine_ls_R_factor_gt 0.0265
_refine_ls_shift/su_max 0.002
_refine_ls_shift/su_mean 0.000
_refine_ls_structure_factor_coef Fsqd
_refine_ls_weighting_details 'calc w = 1/[\s^2^(Fo^2^)+(0.0252P)^2^+0.0000P] where P=(Fo^2^+2Fc^2^)/3'
_refine_ls_weighting_scheme calc
_refine_ls_wR_factor_gt 0.0508
_refine_ls_wR_factor_ref 0.0542
_reflns_number_gt 3081
_reflns_number_total 4032
_reflns_threshold_expression I>2\s(I)
_cod_data_source_file zl2372.cif
_cod_data_source_block I
_cod_original_sg_symbol_H-M 'P 21/n'
_cod_database_code 2230954
_cod_database_fobs_code 2230954

loop_
_symmetry_equiv_pos_as_xyz
'x, y, z'
'-x+1/2, y+1/2, -z+1/2'
'-x, -y, -z'
'x-1/2, -y-1/2, z-1/2'

loop_
_atom_site_type_symbol
_atom_site_label
_atom_site_fract_x
_atom_site_fract_y
_atom_site_fract_z
_atom_site_U_iso_or_equiv
_atom_site_adp_type
_atom_site_calc_flag
_atom_site_refinement_flags
_atom_site_occupancy
_atom_site_symmetry_multiplicity
_atom_site_disorder_assembly
_atom_site_disorder_group
I I1 0.83152(3) 0.624927(17) 0.927824(10) 0.02673(6) Uani d . 1 1 . .
O O1 0.8505(4) 0.6730(3) 0.83552(12) 0.0460(6) Uani d . 1 1 . .
N N1 1.0346(4) 0.4963(3) 0.69249(13) 0.0308(6) Uani d . 1 1 . .
O O2 0.7306(4) 0.4690(2) 0.91801(14) 0.0494(7) Uani d . 1 1 . .
C C5 1.0641(5) 0.6193(3) 0.71494(18) 0.0369(8) Uani d . 1 1 . .
H H5 1.1127 0.6341 0.7601 0.044 Uiso calc R 1 1 . .
O O3 0.6578(4) 0.7251(3) 0.95556(14) 0.0479(6) Uani d . 1 1 . .
C C1 0.9644(5) 0.4709(4) 0.62715(17) 0.0392(8) Uani d . 1 1 . .
H H1 0.9464 0.3852 0.6123 0.047 Uiso calc R 1 1 . .
C C7 0.9171(5) 0.3298(3) 0.77240(18) 0.0371(8) Uani d . 1 1 . .
H H7A 0.8658 0.3941 0.8035 0.045 Uiso calc R 1 1 . .
H H7B 0.8373 0.3088 0.7340 0.045 Uiso calc R 1 1 . .
C C2 0.9203(5) 0.5730(4) 0.58323(18) 0.0483(10) Uani d . 1 1 . .
H H2 0.8709 0.5568 0.5384 0.058 Uiso calc R 1 1 . .
C C6 1.0776(5) 0.3854(3) 0.7409(2) 0.0412(8) Uani d . 1 1 . .
H H6A 1.1523 0.4151 0.7793 0.049 Uiso calc R 1 1 . .
H H6B 1.1354 0.3180 0.7142 0.049 Uiso calc R 1 1 . .
C C4 1.0226(6) 0.7226(4) 0.67134(19) 0.0473(10) Uani d . 1 1 . .
H H4 1.0442 0.8078 0.6863 0.057 Uiso calc R 1 1 . .
C C3 0.9487(6) 0.6991(4) 0.6051(2) 0.0504(10) Uani d . 1 1 . .
H H3 0.9182 0.7685 0.5754 0.061 Uiso calc R 1 1 . .
N N2 0.9590(4) 0.2100(3) 0.81418(13) 0.0316(6) Uani d . 1 1 . .
C C8 0.9223(5) 0.0913(3) 0.78694(18) 0.0346(7) Uani d . 1 1 . .
H H8 0.8662 0.0836 0.7428 0.042 Uiso calc R 1 1 . .
C C12 1.0371(6) 0.2234(4) 0.87829(19) 0.0467(10) Uani d . 1 1 . .
H H12 1.0576 0.3064 0.8969 0.056 Uiso calc R 1 1 . .
C C9 0.9685(5) -0.0187(3) 0.82504(18) 0.0404(8) Uani d . 1 1 . .
H H9 0.9432 -0.1010 0.8066 0.048 Uiso calc R 1 1 . .
C C11 1.0868(6) 0.1146(4) 0.9166(2) 0.0515(11) Uani d . 1 1 . .
H H11 1.1442 0.1238 0.9603 0.062 Uiso calc R 1 1 . .
C C10 1.0514(5) -0.0078(4) 0.8899(2) 0.0442(9) Uani d . 1 1 . .
H H10 1.0833 -0.0821 0.9155 0.053 Uiso calc R 1 1 . .
I I2 0.33160(3) 0.593964(19) 0.925200(11) 0.02945(6) Uani d . 1 1 . .
O O5 0.1485(3) 0.4896(2) 0.92384(14) 0.0438(6) Uani d . 1 1 . .
O O4 0.3671(4) 0.6018(4) 0.83116(14) 0.0749(12) Uani d . 1 1 . .
O O6 0.2414(4) 0.7504(3) 0.94274(19) 0.0656(9) Uani d . 1 1 . .

loop_
_atom_site_aniso_label
_atom_site_aniso_U_11
_atom_site_aniso_U_22
_atom_site_aniso_U_33
_atom_site_aniso_U_12
_atom_site_aniso_U_13
_atom_site_aniso_U_23
I1 0.02842(11) 0.02451(10) 0.02716(9) -0.00238(8) -0.00252(7) 0.00285(7)
O1 0.0538(17) 0.0565(17) 0.0277(11) -0.0048(13) -0.0004(11) 0.0123(10)
N1 0.0380(16) 0.0258(13) 0.0286(12) 0.0015(11) -0.0018(11) 0.0048(9)
O2 0.0594(18) 0.0343(13) 0.0544(15) -0.0173(13) -0.0005(13) -0.0029(11)
C5 0.047(2) 0.0340(17) 0.0299(16) -0.0026(15) -0.0014(14) -0.0013(12)
O3 0.0406(16) 0.0450(15) 0.0582(16) 0.0126(12) -0.0007(12) -0.0046(12)
C1 0.046(2) 0.0359(18) 0.0360(17) -0.0001(16) -0.0035(15) -0.0060(13)
C7 0.044(2) 0.0264(16) 0.0404(17) 0.0055(15) -0.0051(15) 0.0099(13)
C2 0.053(3) 0.063(3) 0.0291(17) 0.007(2) -0.0044(16) 0.0034(16)
C6 0.041(2) 0.0327(18) 0.050(2) 0.0020(15) -0.0076(16) 0.0124(14)
C4 0.068(3) 0.0268(17) 0.047(2) 0.0056(17) 0.0094(19) 0.0022(14)
C3 0.060(3) 0.045(2) 0.046(2) 0.0159(19) 0.0063(18) 0.0194(16)
N2 0.0399(16) 0.0245(13) 0.0303(13) 0.0009(11) -0.0042(11) 0.0013(9)
C8 0.040(2) 0.0324(17) 0.0317(16) -0.0021(14) 0.0018(14) -0.0041(12)
C12 0.070(3) 0.0299(17) 0.0399(18) -0.0026(18) -0.0132(18) -0.0030(14)
C9 0.051(2) 0.0248(16) 0.0453(19) -0.0029(15) 0.0054(16) -0.0021(13)
C11 0.069(3) 0.041(2) 0.043(2) -0.0026(19) -0.019(2) 0.0085(15)
C10 0.052(2) 0.0284(17) 0.053(2) 0.0031(16) -0.0008(17) 0.0099(14)
I2 0.02761(12) 0.03071(11) 0.02985(10) -0.00204(9) -0.00418(8) 0.00538(7)
O5 0.0388(15) 0.0344(13) 0.0581(15) -0.0117(11) -0.0027(11) -0.0044(11)
O4 0.054(2) 0.142(4) 0.0285(14) -0.014(2) -0.0028(13) 0.0167(15)
O6 0.063(2) 0.0259(14) 0.106(2) 0.0098(14) -0.0290(18) -0.0010(14)

loop_
_atom_type_symbol
_atom_type_description
_atom_type_scat_dispersion_real
_atom_type_scat_dispersion_imag
_atom_type_scat_source
C C 0.0033 0.0016 'International Tables Vol C Tables 4.2.6.8 and 6.1.1.4'
H H 0.0000 0.0000 'International Tables Vol C Tables 4.2.6.8 and 6.1.1.4'
O O 0.0106 0.0060 'International Tables Vol C Tables 4.2.6.8 and 6.1.1.4'
I I -0.4742 1.8119 'International Tables Vol C Tables 4.2.6.8 and 6.1.1.4'
N N 0.0061 0.0033 'International Tables Vol C Tables 4.2.6.8 and 6.1.1.4'
Br Br -0.2901 2.4595 'International Tables Vol C Tables 4.2.6.8 and 6.1.1.4'
K K 0.2009 0.2494 'International Tables Vol C Tables 4.2.6.8 and 6.1.1.4'

loop_
_geom_angle_atom_site_label_1
_geom_angle_atom_site_label_2
_geom_angle_atom_site_label_3
_geom_angle_site_symmetry_1
_geom_angle_site_symmetry_3
_geom_angle
_geom_angle_publ_flag
O2 I1 O1 . . 101.03(12) ?
O2 I1 O3 . . 101.10(14) ?
O1 I1 O3 . . 101.31(13) ?
C5 N1 C1 . . 121.7(3) ?
C5 N1 C6 . . 119.3(3) ?
C1 N1 C6 . . 119.0(3) ?
N1 C5 C4 . . 120.0(3) ?
N1 C5 H5 . . 120.0 ?
C4 C5 H5 . . 120.0 ?
N1 C1 C2 . . 119.2(3) ?
N1 C1 H1 . . 120.4 ?
C2 C1 H1 . . 120.4 ?
N2 C7 C6 . . 109.2(3) ?
N2 C7 H7A . . 109.8 ?
C6 C7 H7A . . 109.8 ?
N2 C7 H7B . . 109.8 ?
C6 C7 H7B . . 109.8 ?
H7A C7 H7B . . 108.3 ?
C1 C2 C3 . . 120.1(3) ?
C1 C2 H2 . . 119.9 ?
C3 C2 H2 . . 119.9 ?
N1 C6 C7 . . 109.5(3) ?
N1 C6 H6A . . 109.8 ?
C7 C6 H6A . . 109.8 ?
N1 C6 H6B . . 109.8 ?
C7 C6 H6B . . 109.8 ?
H6A C6 H6B . . 108.2 ?
C5 C4 C3 . . 119.3(4) ?
C5 C4 H4 . . 120.3 ?
C3 C4 H4 . . 120.3 ?
C2 C3 C4 . . 119.7(3) ?
C2 C3 H3 . . 120.1 ?
C4 C3 H3 . . 120.1 ?
C12 N2 C8 . . 121.4(3) ?
C12 N2 C7 . . 118.5(3) ?
C8 N2 C7 . . 120.2(3) ?
N2 C8 C9 . . 119.3(3) ?
N2 C8 H8 . . 120.3 ?
C9 C8 H8 . . 120.3 ?
N2 C12 C11 . . 120.1(3) ?
N2 C12 H12 . . 119.9 ?
C11 C12 H12 . . 119.9 ?
C10 C9 C8 . . 120.5(3) ?
C10 C9 H9 . . 119.8 ?
C8 C9 H9 . . 119.8 ?
C10 C11 C12 . . 119.7(4) ?
C10 C11 H11 . . 120.2 ?
C12 C11 H11 . . 120.2 ?
C9 C10 C11 . . 119.0(3) ?
C9 C10 H10 . . 120.5 ?
C11 C10 H10 . . 120.5 ?
O4 I2 O6 . . 102.12(18) ?
O4 I2 O5 . . 98.89(14) ?
O6 I2 O5 . . 101.98(14) ?

loop_
_geom_bond_atom_site_label_1
_geom_bond_atom_site_label_2
_geom_bond_site_symmetry_2
_geom_bond_distance
_geom_bond_publ_flag
I1 O2 . 1.793(2) ?
I1 O1 . 1.795(2) ?
I1 O3 . 1.801(3) ?
N1 C5 . 1.345(4) ?
N1 C1 . 1.353(4) ?
N1 C6 . 1.485(4) ?
C5 C4 . 1.369(5) ?
C5 H5 . 0.9300 ?
C1 C2 . 1.367(5) ?
C1 H1 . 0.9300 ?
C7 N2 . 1.486(4) ?
C7 C6 . 1.522(5) ?
C7 H7A . 0.9700 ?
C7 H7B . 0.9700 ?
C2 C3 . 1.371(6) ?
C2 H2 . 0.9300 ?
C6 H6A . 0.9700 ?
C6 H6B . 0.9700 ?
C4 C3 . 1.376(5) ?
C4 H4 . 0.9300 ?
C3 H3 . 0.9300 ?
N2 C12 . 1.341(4) ?
N2 C8 . 1.346(4) ?
C8 C9 . 1.376(5) ?
C8 H8 . 0.9300 ?
C12 C11 . 1.375(5) ?
C12 H12 . 0.9300 ?
C9 C10 . 1.368(5) ?
C9 H9 . 0.9300 ?
C11 C10 . 1.375(5) ?
C11 H11 . 0.9300 ?
C10 H10 . 0.9300 ?
I2 O4 . 1.779(3) ?
I2 O6 . 1.786(3) ?
I2 O5 . 1.803(3) ?

loop_
_geom_hbond_atom_site_label_D
_geom_hbond_atom_site_label_H
_geom_hbond_atom_site_label_A
_geom_hbond_site_symmetry_A
_geom_hbond_distance_DH
_geom_hbond_distance_HA
_geom_hbond_distance_DA
_geom_hbond_angle_DHA
_geom_hbond_publ_flag
C1 H1 O3 2_646 0.9300 2.2200 3.095(5) 157.00 yes
C3 H3 O2 2_656 0.9300 2.3700 3.133(5) 139.00 yes
C5 H5 O1 . 0.9300 2.5600 2.888(4) 101.00 yes
C5 H5 O4 1_655 0.9300 2.4200 3.210(5) 143.00 yes
C6 H6B O4 2_646 0.9700 2.3700 3.230(5) 148.00 yes
C7 H7A O2 . 0.9700 2.5200 3.420(4) 154.00 yes
C7 H7B O1 2_646 0.9700 2.4000 3.311(5) 156.00 yes
C8 H8 O1 2_646 0.9300 2.4100 3.225(5) 146.00 yes
C9 H9 O1 1_545 0.9300 2.4900 3.297(4) 146.00 yes
C10 H10 O6 1_645 0.9300 2.1800 3.051(5) 156.00 yes
C12 H12 O5 1_655 0.9300 2.0700 2.982(5) 167.00 yes

loop_
_geom_torsion_atom_site_label_1
_geom_torsion_atom_site_label_2
_geom_torsion_atom_site_label_3
_geom_torsion_atom_site_label_4
_geom_torsion_site_symmetry_1
_geom_torsion_site_symmetry_2
_geom_torsion_site_symmetry_3
_geom_torsion_site_symmetry_4
_geom_torsion
_geom_torsion_publ_flag
C1 N1 C5 C4 . . . . 0.1(6) ?
C6 N1 C5 C4 . . . . -179.0(4) ?
C5 N1 C1 C2 . . . . -0.9(6) ?
C6 N1 C1 C2 . . . . 178.2(4) ?
N1 C1 C2 C3 . . . . 0.7(6) ?
C5 N1 C6 C7 . . . . 104.7(4) ?
C1 N1 C6 C7 . . . . -74.4(4) ?
N2 C7 C6 N1 . . . . 173.7(3) ?
N1 C5 C4 C3 . . . . 0.9(6) ?
C1 C2 C3 C4 . . . . 0.3(6) ?
C5 C4 C3 C2 . . . . -1.1(6) ?
C6 C7 N2 C12 . . . . 74.0(4) ?
C6 C7 N2 C8 . . . . -104.5(4) ?
C12 N2 C8 C9 . . . . -1.2(6) ?
C7 N2 C8 C9 . . . . 177.2(3) ?
C8 N2 C12 C11 . . . . 2.3(6) ?
C7 N2 C12 C11 . . . . -176.1(4) ?
N2 C8 C9 C10 . . . . -0.2(6) ?
N2 C12 C11 C10 . . . . -2.1(7) ?
C8 C9 C10 C11 . . . . 0.4(6) ?
C12 C11 C10 C9 . . . . 0.7(7) ?

loop_
_cod_related_entry_id
_cod_related_entry_database
_cod_related_entry_code
1 ChemSpider 30656815
